data_4087194
loop_
_publ_author_name
'Astakhov, Alexander V.'
'Khazipov, Oleg V.'
'Chernenko, Andrey Yu.'
'Pasyukov, Dmitry V.'
'Kashin, Alexey S.'
'Gordeev, Evgeniy G.'
'Khrustalev, Victor N.'
'Chernyshev, Victor M.'
'Ananikov, Valentine P.'

_publ_section_title
;
 A New Mode of Operation of Pd-NHC Systems Studied in a Catalytic
 Mizoroki--Heck Reaction
;
_journal_issue 10
_journal_name_full Organometallics
_journal_page_first 1981
_journal_paper_doi 10.1021/acs.organomet.7b00184
_journal_volume 36
_journal_year 2017
_chemical_formula_moiety 'C14 H15 I2 N3 Pd'
_chemical_formula_sum 'C14 H15 I2 N3 Pd'
_chemical_formula_weight 585.49
_space_group_crystal_system monoclinic
_space_group_IT_number 14
_space_group_name_Hall '-P 2ybc'
_space_group_name_H-M_alt 'P 1 21/c 1'
_symmetry_space_group_name_Hall '-P 2ybc'
_symmetry_space_group_name_H-M 'P 1 21/c 1'
_atom_sites_solution_hydrogens geom
_atom_sites_solution_primary difmap
_atom_sites_solution_secondary difmap
_audit_creation_method SHELXL-2014/7
_cell_angle_alpha 90
_cell_angle_beta 93.98(3)
_cell_angle_gamma 90
_cell_formula_units_Z 4
_cell_length_a 8.1410(16)
_cell_length_b 12.504(3)
_cell_length_c 17.364(4)
_cell_measurement_reflns_used 600
_cell_measurement_temperature 100(2)
_cell_measurement_theta_max 36.0
_cell_measurement_theta_min 2.8
_cell_volume 1763.3(7)
_computing_cell_refinement 'iMosflm (Battye <i>et al.</i>, 2011)'
_computing_data_collection 'Automar (MarXperts, 2015)'
_computing_data_reduction iMosflm
_computing_molecular_graphics 'SHELXTL (Sheldrick, 2015)'
_computing_publication_material SHELXTL
_computing_structure_refinement 'SHELXL (Sheldrick, 2015)'
_computing_structure_solution 'SHELXT (Sheldrick, 2015)'
_diffrn_ambient_temperature 100(2)
_diffrn_measured_fraction_theta_full 0.985
_diffrn_measured_fraction_theta_max 0.959
_diffrn_measurement_device_type 'Rayonix SX165 CCD'
_diffrn_measurement_method '/f scan'
_diffrn_radiation_type synchrotron
_diffrn_radiation_wavelength 0.96990
_diffrn_reflns_av_R_equivalents 0.0566
_diffrn_reflns_av_unetI/netI 0.0287
_diffrn_reflns_Laue_measured_fraction_full 0.985
_diffrn_reflns_Laue_measured_fraction_max 0.959
_diffrn_reflns_limit_h_max 9
_diffrn_reflns_limit_h_min -9
_diffrn_reflns_limit_k_max 15
_diffrn_reflns_limit_k_min -15
_diffrn_reflns_limit_l_max 22
_diffrn_reflns_limit_l_min -22
_diffrn_reflns_number 41347
_diffrn_reflns_point_group_measured_fraction_full 0.985
_diffrn_reflns_point_group_measured_fraction_max 0.959
_diffrn_reflns_theta_full 35.587
_diffrn_reflns_theta_max 38.309
_diffrn_reflns_theta_min 2.742
_exptl_absorpt_coefficient_mu 10.366
_exptl_absorpt_correction_T_max 0.345
_exptl_absorpt_correction_T_min 0.275
_exptl_absorpt_correction_type multi-scan
_exptl_absorpt_process_details 'Scala (Evans, 2006)'
_exptl_crystal_colour yellow
_exptl_crystal_density_diffrn 2.205
_exptl_crystal_description prism
_exptl_crystal_F_000 1088
_exptl_crystal_size_max 0.12
_exptl_crystal_size_mid 0.10
_exptl_crystal_size_min 0.10
_refine_diff_density_max 1.332
_refine_diff_density_min -0.871
_refine_diff_density_rms 0.159
_refine_ls_extinction_coef 0.00015(2)
_refine_ls_extinction_expression Fc^*^=kFc[1+0.001xFc^2^\l^3^/sin(2\q)]^-1/4^
_refine_ls_extinction_method 'SHELXL (Sheldrick, 2015)'
_refine_ls_goodness_of_fit_ref 1.059
_refine_ls_hydrogen_treatment constr
_refine_ls_matrix_type full
_refine_ls_number_parameters 182
_refine_ls_number_reflns 3699
_refine_ls_number_restraints 0
_refine_ls_restrained_S_all 1.059
_refine_ls_R_factor_all 0.0364
_refine_ls_R_factor_gt 0.0323
_refine_ls_shift/su_max 0.002
_refine_ls_shift/su_mean 0.000
_refine_ls_structure_factor_coef Fsqd
_refine_ls_weighting_details 'w=1/[\s^2^(Fo^2^)+(0.036P)^2^+6.66P] where P=(Fo^2^+2Fc^2^)/3'
_refine_ls_weighting_scheme calc
_refine_ls_wR_factor_gt 0.0764
_refine_ls_wR_factor_ref 0.0782
_reflns_Friedel_coverage 0.000
_reflns_number_gt 3429
_reflns_number_total 3699
_reflns_threshold_expression 'I > 2\s(I)'
_cod_data_source_file om7b00184_si_003.cif
_cod_data_source_block 4a
_cod_depositor_comments 'Adding full bibliography for 4087193--4087194.cif.'
_cod_database_code 4087194
_shelx_shelxl_version_number 2014/7
_shelx_space_group_comment
;
The symmetry employed for this shelxl refinement is uniquely defined
by the following loop, which should always be used as a source of
symmetry information in preference to the above space-group names.
They are only intended as comments.
;
_shelx_estimated_absorpt_t_min 0.251
_shelx_estimated_absorpt_t_max 0.355

loop_
_space_group_symop_operation_xyz
'x, y, z'
'-x, y+1/2, -z+1/2'
'-x, -y, -z'
'x, -y-1/2, z-1/2'

loop_
_atom_site_label
_atom_site_type_symbol
_atom_site_fract_x
_atom_site_fract_y
_atom_site_fract_z
_atom_site_U_iso_or_equiv
_atom_site_adp_type
_atom_site_occupancy
_atom_site_site_symmetry_order
_atom_site_calc_flag
_atom_site_refinement_flags_posn
_atom_site_refinement_flags_adp
Pd1 Pd 0.37197(3) 0.38766(2) 0.76154(2) 0.02325(6) Uani 1 1 d . .
I1 I 0.09591(3) 0.46021(2) 0.81170(2) 0.02941(5) Uani 1 1 d . .
I2 I 0.63179(3) 0.29913(2) 0.70672(2) 0.03432(6) Uani 1 1 d . .
N1 N 0.1742(3) 0.3164(2) 0.61742(15) 0.0256(6) Uani 1 1 d . .
C2 C 0.2701(4) 0.3925(2) 0.65441(17) 0.0242(7) Uani 1 1 d . .
N3 N 0.2950(3) 0.4710(2) 0.60162(15) 0.0256(6) Uani 1 1 d . .
C3A C 0.2173(4) 0.4438(3) 0.52932(19) 0.0304(8) Uani 1 1 d . .
C4 C 0.2094(4) 0.4966(3) 0.4575(2) 0.0359(9) Uani 1 1 d . .
H4 H 0.2614 0.5636 0.4508 0.043 Uiso 1 1 calc R U
C5 C 0.1199(5) 0.4443(3) 0.3963(2) 0.0437(10) Uani 1 1 d . .
H5 H 0.1127 0.4766 0.3467 0.052 Uiso 1 1 calc R U
C6 C 0.0410(5) 0.3463(4) 0.4063(2) 0.0426(10) Uani 1 1 d . .
H6 H -0.0189 0.3143 0.3634 0.051 Uiso 1 1 calc R U
C7 C 0.0482(5) 0.2935(3) 0.4786(2) 0.0355(9) Uani 1 1 d . .
H7 H -0.0051 0.2270 0.4854 0.043 Uiso 1 1 calc R U
C7A C 0.1386(4) 0.3450(3) 0.53980(18) 0.0289(8) Uani 1 1 d . .
C8 C 0.1153(5) 0.2186(3) 0.6540(2) 0.0343(9) Uani 1 1 d . .
H8A H 0.0487 0.1766 0.6158 0.051 Uiso 1 1 calc R U
H8B H 0.2098 0.1759 0.6740 0.051 Uiso 1 1 calc R U
H8C H 0.0482 0.2381 0.6966 0.051 Uiso 1 1 calc R U
C9 C 0.3884(5) 0.5705(3) 0.6181(2) 0.0328(8) Uani 1 1 d . .
H9A H 0.3887 0.6137 0.5711 0.049 Uiso 1 1 calc R U
H9B H 0.3366 0.6111 0.6582 0.049 Uiso 1 1 calc R U
H9C H 0.5019 0.5528 0.6361 0.049 Uiso 1 1 calc R U
N2 N 0.4894(3) 0.3832(2) 0.87402(15) 0.0264(6) Uani 1 1 d . .
C10 C 0.4308(4) 0.3219(3) 0.92979(18) 0.0289(8) Uani 1 1 d . .
H10 H 0.3341 0.2809 0.9180 0.035 Uiso 1 1 calc R U
C11 C 0.5072(5) 0.3164(3) 1.0046(2) 0.0333(8) Uani 1 1 d . .
H11 H 0.4634 0.2716 1.0424 0.040 Uiso 1 1 calc R U
C12 C 0.6477(4) 0.3769(3) 1.02298(19) 0.0315(8) Uani 1 1 d . .
H12 H 0.7002 0.3755 1.0736 0.038 Uiso 1 1 calc R U
C13 C 0.7099(5) 0.4402(3) 0.9650(2) 0.0344(9) Uani 1 1 d . .
H13 H 0.8061 0.4822 0.9754 0.041 Uiso 1 1 calc R U
C14 C 0.6276(5) 0.4403(3) 0.8917(2) 0.0329(8) Uani 1 1 d . .
H14 H 0.6710 0.4826 0.8524 0.039 Uiso 1 1 calc R U

loop_
_atom_site_aniso_label
_atom_site_aniso_U_11
_atom_site_aniso_U_22
_atom_site_aniso_U_33
_atom_site_aniso_U_23
_atom_site_aniso_U_13
_atom_site_aniso_U_12
Pd1 0.02489(13) 0.02631(11) 0.01837(10) -0.00041(8) 0.00030(9) 0.00002(9)
I1 0.02693(11) 0.03621(11) 0.02483(9) -0.00337(8) -0.00013(8) 0.00482(8)
I2 0.03054(12) 0.04866(13) 0.02370(9) -0.00419(9) 0.00148(9) 0.00869(9)
N1 0.0262(14) 0.0262(12) 0.0241(12) -0.0015(10) 0.0005(11) -0.0017(11)
C2 0.0245(16) 0.0270(14) 0.0214(13) -0.0016(11) 0.0041(12) -0.0006(12)
N3 0.0245(14) 0.0281(13) 0.0239(12) -0.0005(10) -0.0008(11) -0.0021(11)
C3A 0.0292(18) 0.0378(17) 0.0240(14) -0.0015(13) -0.0001(13) 0.0098(14)
C4 0.0348(19) 0.0458(19) 0.0273(15) 0.0080(15) 0.0035(14) 0.0165(16)
C5 0.043(2) 0.061(2) 0.0273(16) 0.0025(16) 0.0044(15) 0.0256(18)
C6 0.036(2) 0.065(2) 0.0248(15) -0.0122(16) -0.0058(15) 0.0207(18)
C7 0.0285(18) 0.0424(19) 0.0347(17) -0.0142(15) -0.0047(15) 0.0087(15)
C7A 0.0253(17) 0.0365(17) 0.0244(14) -0.0040(13) -0.0022(13) 0.0075(14)
C8 0.038(2) 0.0290(16) 0.0360(17) -0.0004(14) 0.0005(15) -0.0070(15)
C9 0.0367(19) 0.0252(15) 0.0363(17) 0.0027(13) 0.0024(15) -0.0069(14)
N2 0.0268(14) 0.0301(13) 0.0220(12) -0.0029(10) 0.0005(11) 0.0014(11)
C10 0.0284(17) 0.0330(16) 0.0253(14) -0.0015(13) 0.0016(13) -0.0029(14)
C11 0.0380(19) 0.0373(17) 0.0247(14) 0.0032(14) 0.0041(14) 0.0010(16)
C12 0.0333(19) 0.0378(17) 0.0228(14) -0.0014(13) -0.0018(14) 0.0036(15)
C13 0.0330(19) 0.0394(18) 0.0301(16) 0.0000(14) -0.0031(15) -0.0036(15)
C14 0.0343(19) 0.0355(17) 0.0283(15) 0.0022(14) -0.0026(14) -0.0030(15)

loop_
_atom_type_symbol
_atom_type_description
_atom_type_scat_dispersion_real
_atom_type_scat_dispersion_imag
_atom_type_scat_source
C C 0.0070 0.0030 'International Tables Vol C Tables 4.2.6.8 and 6.1.1.4'
H H 0.0000 0.0000 'International Tables Vol C Tables 4.2.6.8 and 6.1.1.4'
N N 0.0130 0.0070 'International Tables Vol C Tables 4.2.6.8 and 6.1.1.4'
I I -0.0340 3.1360 'International Tables Vol C Tables 4.2.6.8 and 6.1.1.4'
Pd Pd -0.3930 1.7640 'International Tables Vol C Tables 4.2.6.8 and 6.1.1.4'

loop_
_geom_angle_atom_site_label_1
_geom_angle_atom_site_label_2
_geom_angle_atom_site_label_3
_geom_angle
C2 Pd1 N2 177.84(12)
C2 Pd1 I2 88.16(9)
N2 Pd1 I2 89.99(8)
C2 Pd1 I1 89.36(10)
N2 Pd1 I1 92.59(8)
I2 Pd1 I1 174.55(3)
C2 N1 C7A 110.4(3)
C2 N1 C8 124.7(3)
C7A N1 C8 124.9(3)
N1 C2 N3 107.0(3)
N1 C2 Pd1 127.6(2)
N3 C2 Pd1 125.3(2)
C2 N3 C3A 110.2(3)
C2 N3 C9 125.0(3)
C3A N3 C9 124.8(3)
N3 C3A C4 131.8(3)
N3 C3A C7A 106.1(3)
C4 C3A C7A 122.1(3)
C5 C4 C3A 116.2(4)
C5 C4 H4 121.9
C3A C4 H4 121.9
C6 C5 C4 122.1(3)
C6 C5 H5 118.9
C4 C5 H5 118.9
C5 C6 C7 121.7(3)
C5 C6 H6 119.1
C7 C6 H6 119.1
C7A C7 C6 116.4(4)
C7A C7 H7 121.8
C6 C7 H7 121.8
N1 C7A C7 132.2(3)
N1 C7A C3A 106.3(3)
C7 C7A C3A 121.5(3)
N1 C8 H8A 109.5
N1 C8 H8B 109.5
H8A C8 H8B 109.5
N1 C8 H8C 109.5
H8A C8 H8C 109.5
H8B C8 H8C 109.5
N3 C9 H9A 109.5
N3 C9 H9B 109.5
H9A C9 H9B 109.5
N3 C9 H9C 109.5
H9A C9 H9C 109.5
H9B C9 H9C 109.5
C10 N2 C14 117.9(3)
C10 N2 Pd1 121.3(2)
C14 N2 Pd1 120.8(2)
N2 C10 C11 122.5(3)
N2 C10 H10 118.8
C11 C10 H10 118.8
C12 C11 C10 119.4(3)
C12 C11 H11 120.3
C10 C11 H11 120.3
C11 C12 C13 118.4(3)
C11 C12 H12 120.8
C13 C12 H12 120.8
C14 C13 C12 118.7(3)
C14 C13 H13 120.6
C12 C13 H13 120.6
N2 C14 C13 123.1(3)
N2 C14 H14 118.5
C13 C14 H14 118.5

loop_
_geom_bond_atom_site_label_1
_geom_bond_atom_site_label_2
_geom_bond_distance
Pd1 C2 1.984(3)
Pd1 N2 2.115(3)
Pd1 I2 2.6239(6)
Pd1 I1 2.6275(6)
N1 C2 1.362(4)
N1 C7A 1.405(4)
N1 C8 1.474(4)
C2 N3 1.368(4)
N3 C3A 1.407(4)
N3 C9 1.476(4)
C3A C4 1.408(5)
C3A C7A 1.410(5)
C4 C5 1.407(5)
C4 H4 0.9500
C5 C6 1.401(6)
C5 H5 0.9500
C6 C7 1.417(5)
C6 H6 0.9500
C7 C7A 1.405(5)
C7 H7 0.9500
C8 H8A 0.9800
C8 H8B 0.9800
C8 H8C 0.9800
C9 H9A 0.9800
C9 H9B 0.9800
C9 H9C 0.9800
N2 C10 1.348(4)
N2 C14 1.351(5)
C10 C11 1.403(5)
C10 H10 0.9500
C11 C12 1.390(5)
C11 H11 0.9500
C12 C13 1.402(5)
C12 H12 0.9500
C13 C14 1.398(5)
C13 H13 0.9500
C14 H14 0.9500

loop_
_geom_torsion_atom_site_label_1
_geom_torsion_atom_site_label_2
_geom_torsion_atom_site_label_3
_geom_torsion_atom_site_label_4
_geom_torsion
C7A N1 C2 N3 0.9(4)
C8 N1 C2 N3 -178.7(3)
C7A N1 C2 Pd1 -174.4(2)
C8 N1 C2 Pd1 6.0(5)
N1 C2 N3 C3A -1.4(4)
Pd1 C2 N3 C3A 174.0(2)
N1 C2 N3 C9 178.0(3)
Pd1 C2 N3 C9 -6.5(5)
C2 N3 C3A C4 -178.9(4)
C9 N3 C3A C4 1.7(6)
C2 N3 C3A C7A 1.4(4)
C9 N3 C3A C7A -178.0(3)
N3 C3A C4 C5 179.5(4)
C7A C3A C4 C5 -0.8(5)
C3A C4 C5 C6 0.9(6)
C4 C5 C6 C7 -0.6(6)
C5 C6 C7 C7A 0.1(5)
C2 N1 C7A C7 178.9(4)
C8 N1 C7A C7 -1.5(6)
C2 N1 C7A C3A 0.0(4)
C8 N1 C7A C3A 179.5(3)
C6 C7 C7A N1 -178.8(3)
C6 C7 C7A C3A 0.0(5)
N3 C3A C7A N1 -0.8(4)
C4 C3A C7A N1 179.4(3)
N3 C3A C7A C7 -179.9(3)
C4 C3A C7A C7 0.3(5)
C14 N2 C10 C11 0.5(5)
Pd1 N2 C10 C11 179.2(3)
N2 C10 C11 C12 0.8(5)
C10 C11 C12 C13 -1.2(5)
C11 C12 C13 C14 0.5(5)
C10 N2 C14 C13 -1.3(5)
Pd1 N2 C14 C13 180.0(3)
C12 C13 C14 N2 0.8(6)
